data_2239296
loop_
_publ_author_name
'Giuseppe, Bruno'
'Francesco, Nicol\`o'
'Giovanni, Grassi'
'Alessandro, Sacc\`a'
'Mollica Nardo, Viviana'

_publ_section_title
;
 Poly[(\m4-decanedioato)cobalt(II)]
;
_journal_issue 5
_journal_name_full 'Acta Crystallographica Section E Structure Reports Online'
_journal_page_first m159
_journal_paper_doi 10.1107/S1600536814006011
_journal_volume 70
_journal_year 2014
_chemical_formula_iupac '[Co (C10 H16 O4)]'
_chemical_formula_moiety 'C10 H16 Co O4'
_chemical_formula_sum 'C10 H16 Co O4'
_chemical_formula_weight 259.16
_chemical_name_common 'cobalt(II) sebacate'
_chemical_name_systematic
;
Poly[(\m~4~-decanedioato)cobalt(II)]
;
_space_group_IT_number 15
_symmetry_cell_setting monoclinic
_symmetry_space_group_name_Hall '-I 2ya'
_symmetry_space_group_name_H-M 'I 1 2/a 1'
_atom_sites_solution_hydrogens geom
_atom_sites_solution_primary direct
_atom_sites_solution_secondary difmap
_audit_creation_method SHELXL-97
_cell_angle_alpha 90.00
_cell_angle_beta 95.02(2)
_cell_angle_gamma 90.00
_cell_formula_units_Z 8
_cell_length_a 9.2760(10)
_cell_length_b 4.7640(10)
_cell_length_c 50.154(3)
_cell_measurement_reflns_used 98
_cell_measurement_temperature 295.0(10)
_cell_measurement_theta_max 27.50
_cell_measurement_theta_min 2.20
_cell_volume 2207.8(5)
_computing_cell_refinement 'SAINT (Bruker, 2009)'
_computing_data_collection 'APEX2 (Bruker, 2009)'
_computing_data_reduction 'SAINT (Bruker, 2009)'
_computing_molecular_graphics 'SHELXTL (Sheldrick, 2008)'
_computing_publication_material 'SHELXTL (Sheldrick, 2008)'
_computing_structure_refinement 'SHELXL97 (Sheldrick, 2008)'
_computing_structure_solution 'SHELXS97 (Sheldrick, 2008)'
_diffrn_ambient_temperature 295.0(10)
_diffrn_measured_fraction_theta_full 0.978
_diffrn_measured_fraction_theta_max 0.978
_diffrn_measurement_device_type 'Bruker APEXII CCD'
_diffrn_measurement_method '\f and \w scans'
_diffrn_radiation_monochromator graphite
_diffrn_radiation_source 'fine-focus sealed tube'
_diffrn_radiation_type MoK\a
_diffrn_radiation_wavelength 0.71073
_diffrn_reflns_av_R_equivalents 0.0440
_diffrn_reflns_av_sigmaI/netI 0.0208
_diffrn_reflns_limit_h_max 12
_diffrn_reflns_limit_h_min -12
_diffrn_reflns_limit_k_max 6
_diffrn_reflns_limit_k_min -6
_diffrn_reflns_limit_l_max 65
_diffrn_reflns_limit_l_min -65
_diffrn_reflns_number 32758
_diffrn_reflns_theta_full 27.50
_diffrn_reflns_theta_max 27.50
_diffrn_reflns_theta_min 0.82
_diffrn_standards_number 0
_exptl_absorpt_coefficient_mu 1.545
_exptl_absorpt_correction_T_max 0.7461
_exptl_absorpt_correction_T_min 0.6607
_exptl_absorpt_correction_type multi-scan
_exptl_absorpt_process_details '(SADABS; Sheldrick, 2004)'
_exptl_crystal_colour pink
_exptl_crystal_density_diffrn 1.559
_exptl_crystal_density_method 'not measured'
_exptl_crystal_description prismatic
_exptl_crystal_F_000 1080
_exptl_crystal_size_max 0.28
_exptl_crystal_size_mid 0.21
_exptl_crystal_size_min 0.17
_refine_diff_density_max 0.590
_refine_diff_density_min -1.131
_refine_ls_goodness_of_fit_ref 1.014
_refine_ls_hydrogen_treatment constr
_refine_ls_matrix_type full
_refine_ls_number_parameters 136
_refine_ls_number_reflns 2477
_refine_ls_number_restraints 0
_refine_ls_restrained_S_all 1.014
_refine_ls_R_factor_all 0.0564
_refine_ls_R_factor_gt 0.0466
_refine_ls_shift/su_max 0.005
_refine_ls_shift/su_mean 0.001
_refine_ls_structure_factor_coef Fsqd
_refine_ls_weighting_details 'calc w=1/[\s^2^(Fo^2^)+(0.0975P)^2^+11.5316P] where P=(Fo^2^+2Fc^2^)/3'
_refine_ls_weighting_scheme calc
_refine_ls_wR_factor_gt 0.1459
_refine_ls_wR_factor_ref 0.1573
_reflns_number_gt 2175
_reflns_number_total 2477
_reflns_threshold_expression I>2\s(I)
_cod_data_source_file zs2284sup1.cf
_cod_data_source_block I
_cod_original_cell_volume 2207.9(5)
_cod_original_sg_symbol_H-M 'I 2/a'
_cod_database_code 2239296
_cod_database_fobs_code 2239296

loop_
_symmetry_equiv_pos_site_id
_symmetry_equiv_pos_as_xyz
1 x,y,z
2 1/2-x,y,-z
3 -x,-y,-z
4 1/2+x,-y,z
5 1/2+x,1/2+y,1/2+z
6 -x,1/2+y,1/2-z
7 1/2-x,1/2-y,1/2-z
8 x,1/2-y,1/2+z

loop_
_atom_site_aniso_label
_atom_site_aniso_U_11
_atom_site_aniso_U_22
_atom_site_aniso_U_33
_atom_site_aniso_U_12
_atom_site_aniso_U_13
_atom_site_aniso_U_23
Co1 0.0240(3) 0.0266(3) 0.0228(3) 0.0029(2) -0.0062(2) -0.0017(2)
O1 0.0254(14) 0.0385(15) 0.0282(14) 0.0012(10) -0.0013(11) 0.0082(11)
O2 0.0502(19) 0.0249(14) 0.0306(15) 0.0056(12) -0.0197(13) -0.0032(11)
O3 0.0215(13) 0.0426(16) 0.0320(14) 0.0037(11) -0.0013(10) -0.0053(12)
O4 0.0408(15) 0.0236(14) 0.0309(14) 0.0030(11) -0.0095(11) 0.0003(10)
C1 0.0223(16) 0.0287(18) 0.0258(17) 0.0032(14) -0.0001(13) -0.0015(14)
C2 0.0247(18) 0.047(2) 0.034(2) -0.0021(16) 0.0002(15) 0.0122(17)
C3 0.027(2) 0.051(3) 0.034(2) -0.0023(17) -0.0013(16) 0.0137(18)
C4 0.030(2) 0.056(3) 0.035(2) -0.0023(18) 0.0000(17) 0.0147(19)
C5 0.033(2) 0.055(3) 0.037(2) -0.0004(19) 0.0009(17) 0.015(2)
C6 0.031(2) 0.042(2) 0.033(2) 0.0033(17) -0.0143(17) 0.0003(17)
C7 0.032(2) 0.040(2) 0.031(2) 0.0028(17) -0.0148(16) 0.0004(16)
C8 0.0292(19) 0.033(2) 0.034(2) -0.0009(15) -0.0148(16) -0.0002(16)
C9 0.034(2) 0.030(2) 0.030(2) 0.0037(16) -0.0135(15) -0.0003(15)
C10 0.0206(17) 0.0259(18) 0.0263(18) 0.0021(13) -0.0037(14) -0.0008(13)

loop_
_atom_site_type_symbol
_atom_site_label
_atom_site_fract_x
_atom_site_fract_y
_atom_site_fract_z
_atom_site_U_iso_or_equiv
_atom_site_thermal_displace_type
_atom_site_calc_flag
_atom_site_refinement_flags
_atom_site_occupancy
Co Co1 0.47978(6) 0.46111(10) 0.123530(10) 0.0250(2) Uani d . 1.000
O O1 0.6900(3) 0.4833(6) 0.13284(6) 0.0309(8) Uani d . 1.000
O O2 0.4577(4) 0.0653(6) 0.11391(6) 0.0366(9) Uani d . 1.000
O O3 0.8963(3) 0.3988(7) 0.15584(6) 0.0323(8) Uani d . 1.000
O O4 0.4116(3) -0.3222(6) 0.09159(6) 0.0325(8) Uani d . 1.000
C C1 0.7614(4) 0.3735(8) 0.15271(7) 0.0257(10) Uani d . 1.000
C C2 0.6850(4) 0.2035(10) 0.17252(8) 0.0354(11) Uani d . 1.000
C C3 0.7826(5) 0.0818(10) 0.19561(9) 0.0376(14) Uani d . 1.000
C C4 0.6969(5) -0.0629(11) 0.21590(10) 0.0405(14) Uani d . 1.000
C C5 0.7919(5) -0.1789(11) 0.23957(9) 0.0418(14) Uani d . 1.000
C C6 0.0421(5) -0.0875(10) 0.01058(9) 0.0363(12) Uani d . 1.000
C C7 0.1253(5) 0.0870(9) 0.03230(8) 0.0354(12) Uani d . 1.000
C C8 0.2129(4) -0.0888(9) 0.05305(8) 0.0331(11) Uani d . 1.000
C C9 0.2964(5) 0.0920(9) 0.07393(8) 0.0323(12) Uani d . 1.000
C C10 0.3946(4) -0.0612(7) 0.09434(8) 0.0246(10) Uani d . 1.000
H H2A 0.63420 0.05040 0.16300 0.0430 Uiso c R 1.000
H H2B 0.61290 0.32160 0.17980 0.0430 Uiso c R 1.000
H H3A 0.84870 -0.05180 0.18860 0.0450 Uiso c R 1.000
H H3B 0.83970 0.23150 0.20440 0.0450 Uiso c R 1.000
H H4A 0.64190 -0.21550 0.20720 0.0490 Uiso c R 1.000
H H4B 0.62870 0.06970 0.22240 0.0490 Uiso c R 1.000
H H5A 0.85920 -0.31300 0.23300 0.0510 Uiso c R 1.000
H H5B 0.84820 -0.02640 0.24800 0.0510 Uiso c R 1.000
H H6A 0.10990 -0.20510 0.00200 0.0440 Uiso c R 1.000
H H6B -0.02450 -0.21000 0.01890 0.0440 Uiso c R 1.000
H H7A 0.19000 0.21330 0.02400 0.0420 Uiso c R 1.000
H H7B 0.05720 0.20070 0.04120 0.0420 Uiso c R 1.000
H H8A 0.28010 -0.20510 0.04420 0.0400 Uiso c R 1.000
H H8B 0.14830 -0.21190 0.06180 0.0400 Uiso c R 1.000
H H9A 0.35410 0.22490 0.06480 0.0390 Uiso c R 1.000
H H9B 0.22750 0.19920 0.08330 0.0390 Uiso c R 1.000

loop_
_atom_type_symbol
_atom_type_description
_atom_type_scat_dispersion_real
_atom_type_scat_dispersion_imag
_atom_type_scat_source
C C 0.0033 0.0016 'International Tables Vol C Tables 4.2.6.8 and 6.1.1.4'
H H 0.0000 0.0000 'International Tables Vol C Tables 4.2.6.8 and 6.1.1.4'
O O 0.0106 0.0060 'International Tables Vol C Tables 4.2.6.8 and 6.1.1.4'
Co Co 0.3494 0.9721 'International Tables Vol C Tables 4.2.6.8 and 6.1.1.4'

loop_
_geom_angle_atom_site_label_1
_geom_angle_atom_site_label_2
_geom_angle_atom_site_label_3
_geom_angle_site_symmetry_1
_geom_angle_site_symmetry_3
_geom_angle
_geom_angle_publ_flag
O1 Co1 O2 . . 101.00(14) no
O1 Co1 O4 . 1_565 114.02(12) no
O1 Co1 O3 . 4_465 103.83(12) no
O2 Co1 O4 . 1_565 106.66(13) no
O2 Co1 O3 . 4_465 119.31(14) no
O3 Co1 O4 4_465 1_565 111.77(13) no
Co1 O1 C1 . . 127.3(3) no
Co1 O2 C10 . . 133.6(3) no
Co1 O3 C1 4_565 . 112.9(2) no
Co1 O4 C10 1_545 . 117.6(3) no
O1 C1 O3 . . 120.6(3) no
O1 C1 C2 . . 120.0(3) no
O3 C1 C2 . . 119.4(3) no
C1 C2 C3 . . 115.1(3) no
C2 C3 C4 . . 111.9(4) no
C3 C4 C5 . . 112.9(4) no
C4 C5 C5 . 7_645 113.8(4) no
C6 C6 C7 3_555 . 113.5(4) no
C6 C7 C8 . . 113.4(4) no
C7 C8 C9 . . 111.8(4) no
C8 C9 C10 . . 116.0(3) no
O2 C10 O4 . . 120.4(4) no
O2 C10 C9 . . 121.0(3) no
O4 C10 C9 . . 118.6(3) no
C1 C2 H2A . . 108.00 no
C1 C2 H2B . . 108.00 no
C3 C2 H2A . . 109.00 no
C3 C2 H2B . . 109.00 no
H2A C2 H2B . . 107.00 no
C2 C3 H3A . . 109.00 no
C2 C3 H3B . . 109.00 no
C4 C3 H3A . . 109.00 no
C4 C3 H3B . . 109.00 no
H3A C3 H3B . . 108.00 no
C3 C4 H4A . . 109.00 no
C3 C4 H4B . . 109.00 no
C5 C4 H4A . . 109.00 no
C5 C4 H4B . . 109.00 no
H4A C4 H4B . . 108.00 no
C4 C5 H5A . . 109.00 no
C4 C5 H5B . . 109.00 no
H5A C5 H5B . . 108.00 no
C5 C5 H5A 7_645 . 109.00 no
C5 C5 H5B 7_645 . 109.00 no
C7 C6 H6A . . 109.00 no
C7 C6 H6B . . 109.00 no
H6A C6 H6B . . 108.00 no
C6 C6 H6A 3_555 . 109.00 no
C6 C6 H6B 3_555 . 109.00 no
C6 C7 H7A . . 109.00 no
C6 C7 H7B . . 109.00 no
C8 C7 H7A . . 109.00 no
C8 C7 H7B . . 109.00 no
H7A C7 H7B . . 108.00 no
C7 C8 H8A . . 109.00 no
C7 C8 H8B . . 109.00 no
C9 C8 H8A . . 109.00 no
C9 C8 H8B . . 109.00 no
H8A C8 H8B . . 108.00 no
C8 C9 H9A . . 108.00 no
C8 C9 H9B . . 108.00 no
C10 C9 H9A . . 108.00 no
C10 C9 H9B . . 108.00 no
H9A C9 H9B . . 107.00 no

loop_
_geom_bond_atom_site_label_1
_geom_bond_atom_site_label_2
_geom_bond_site_symmetry_2
_geom_bond_distance
_geom_bond_publ_flag
Co1 O1 . 1.968(3) yes
Co1 O2 . 1.953(3) yes
Co1 O3 4_465 1.972(3) yes
Co1 O4 1_565 1.963(3) yes
O1 C1 . 1.261(5) no
O2 C10 . 1.252(5) no
O3 C1 . 1.253(5) no
O4 C10 . 1.262(4) no
C1 C2 . 1.506(6) no
C2 C3 . 1.521(6) no
C3 C4 . 1.511(7) no
C4 C5 . 1.519(7) no
C5 C5 7_645 1.517(7) no
C6 C7 . 1.525(6) no
C6 C6 3_555 1.512(7) no
C7 C8 . 1.516(6) no
C8 C9 . 1.515(6) no
C9 C10 . 1.499(6) no
C2 H2A . 0.9700 no
C2 H2B . 0.9700 no
C3 H3A . 0.9700 no
C3 H3B . 0.9700 no
C4 H4A . 0.9700 no
C4 H4B . 0.9700 no
C5 H5A . 0.9700 no
C5 H5B . 0.9700 no
C6 H6A . 0.9700 no
C6 H6B . 0.9700 no
C7 H7A . 0.9700 no
C7 H7B . 0.9700 no
C8 H8A . 0.9700 no
C8 H8B . 0.9700 no
C9 H9A . 0.9700 no
C9 H9B . 0.9700 no

loop_
_geom_torsion_atom_site_label_1
_geom_torsion_atom_site_label_2
_geom_torsion_atom_site_label_3
_geom_torsion_atom_site_label_4
_geom_torsion_site_symmetry_1
_geom_torsion_site_symmetry_3
_geom_torsion_site_symmetry_4
_geom_torsion
_geom_torsion_publ_flag
O2 Co1 O1 C1 . . . -68.6(3) no
O4 Co1 O1 C1 1_565 . . 177.4(3) no
O3 Co1 O1 C1 4_465 . . 55.5(3) no
O1 Co1 O2 C10 . . . -130.9(4) no
O4 Co1 O2 C10 1_565 . . -11.5(4) no
O3 Co1 O2 C10 4_465 . . 116.2(4) no
O1 Co1 O4 C10 . 1_565 1_565 -80.3(3) no
O2 Co1 O4 C10 . 1_565 1_565 169.1(3) no
O1 Co1 O3 C1 . 4_465 4_465 173.9(3) no
O2 Co1 O3 C1 . 4_465 4_465 -74.8(3) no
Co1 O1 C1 O3 . . . 178.1(3) no
Co1 O1 C1 C2 . . . -0.2(5) no
Co1 O2 C10 O4 . . . 171.7(3) no
Co1 O2 C10 C9 . . . -9.0(6) no
Co1 O3 C1 O1 4_565 . . -13.6(5) no
Co1 O3 C1 C2 4_565 . . 164.7(3) no
Co1 O4 C10 O2 1_545 . . 20.7(5) no
Co1 O4 C10 C9 1_545 . . -158.6(3) no
O1 C1 C2 C3 . . . 180.0(4) no
O3 C1 C2 C3 . . . 1.7(6) no
C1 C2 C3 C4 . . . 174.8(4) no
C2 C3 C4 C5 . . . -178.3(4) no
C3 C4 C5 C5 . . 7_645 179.1(4) no
C4 C5 C5 C4 . 7_645 7_645 180.0(4) no
C6 C6 C7 C8 3_555 . . -178.4(4) no
C7 C6 C6 C7 . 3_555 3_555 180.0(4) no
C6 C7 C8 C9 . . . 178.8(4) no
C7 C8 C9 C10 . . . -176.0(3) no
C8 C9 C10 O2 . . . -173.1(4) no
C8 C9 C10 O4 . . . 6.2(5) no
